data_7053867
loop_
_publ_author_name
'Jim\'enez-S\'anchez, Arturo'
'Rodr\'iguez, Mario'
'M\'etivier, R\'emi'
'Ramos-Ort\'iz, Gabriel'
'Maldonado, Jose Luis'
'R\'eboles, Netzahualcoyotl'
'Farf\'an, Norberto'
'Nakatani, Keitaro'
'Santillan, Rosa'

_publ_section_title
;
 Synthesis and crystal structures of a series of Schiff bases: a photo-,
 solvato- and acidochromic compound
;
_journal_issue 2
_journal_name_full 'New Journal of Chemistry'
_journal_page_first 730
_journal_paper_doi 10.1039/c3nj00895a
_journal_volume 38
_journal_year 2014
_chemical_absolute_configuration syn
_chemical_compound_source 'synthesis as described'
_chemical_formula_moiety 'C18 H20 N2 O1'
_chemical_formula_sum 'C18 H20 N2 O'
_chemical_formula_weight 280.36
_chemical_name_common 'Compound X'
_chemical_name_systematic
;
 ?
;
_space_group_IT_number 4
_symmetry_cell_setting monoclinic
_symmetry_Int_Tables_number 4
_symmetry_space_group_name_Hall 'P 2yb'
_symmetry_space_group_name_H-M 'P 1 21 1'
_atom_sites_solution_hydrogens geom
_atom_sites_solution_primary direct
_atom_sites_solution_secondary difmap
_audit_conform_dict_location ftp://ftp.iucr.org/pub/cif_core.dic
_audit_conform_dict_name cif_core.dic
_audit_conform_dict_version 2.4
_audit_creation_date 2012-03-09T11:39:31-00:00
_audit_creation_method 'WinGX routine CIF_UPDATE'
_cell_angle_alpha 90
_cell_angle_beta 105.71
_cell_angle_gamma 90
_cell_formula_units_Z 2
_cell_length_a 10.13
_cell_length_b 6.355
_cell_length_c 13.522
_cell_measurement_reflns_used 4635
_cell_measurement_temperature 293(2)
_cell_measurement_theta_max 27.485
_cell_measurement_theta_min 2.91
_cell_measurement_wavelength 0.71073
_cell_volume 837.977
_computing_cell_refinement 'HKL Scalepack (Otwinowski & Minor 1997)'
_computing_data_collection 'Collect (Bruker AXS BV, 1997-2004)'
_computing_data_reduction 'HKL Denzo and Scalepack (Otwinowski & Minor 1997)'
_computing_molecular_graphics 'Ortep-3 for Windows (Farrugia, 1997)'
_computing_publication_material 'WinGX publication routines (Farrugia, 1999)'
_computing_structure_refinement 'SHELXL-97 (Sheldrick, 2008)'
_diffrn_ambient_temperature 293(2)
_diffrn_detector 'CCD plate'
_diffrn_detector_area_resol_mean 9
_diffrn_measured_fraction_theta_full 0.986
_diffrn_measured_fraction_theta_max 0.986
_diffrn_measurement_device '95mm CCD camera on \k-goniostat'
_diffrn_measurement_device_type KappaCCD
_diffrn_measurement_method 'CCD rotation images, thick slices'
_diffrn_orient_matrix_type 'by Bruker AXS Collect from scalepack cell'
_diffrn_orient_matrix_UB_11 -0.12204E-2
_diffrn_orient_matrix_UB_12 0.7897E-3
_diffrn_orient_matrix_UB_13 -0.741928E-1
_diffrn_orient_matrix_UB_21 0.102538
_diffrn_orient_matrix_UB_22 0.14916E-2
_diffrn_orient_matrix_UB_23 0.199291E-1
_diffrn_orient_matrix_UB_31 0.9659E-3
_diffrn_orient_matrix_UB_32 -0.15735
_diffrn_orient_matrix_UB_33 -0.1834E-3
_diffrn_radiation_monochromator graphite
_diffrn_radiation_probe x-ray
_diffrn_radiation_type MoK\a
_diffrn_radiation_wavelength 0.71073
_diffrn_reflns_av_R_equivalents 0.0257
_diffrn_reflns_av_unetI/netI 0.0505
_diffrn_reflns_limit_h_max 13
_diffrn_reflns_limit_h_min -13
_diffrn_reflns_limit_k_max 7
_diffrn_reflns_limit_k_min -8
_diffrn_reflns_limit_l_max 16
_diffrn_reflns_limit_l_min -17
_diffrn_reflns_number 5581
_diffrn_reflns_reduction_process
;
 Scaled and merged with Sortav
 R.H. Blessing, (1987) Cryst. Rev. 1, 3-58
 R.H. Blessing, (1989) J. Appl. Cryst. 22, 396-397
;
_diffrn_reflns_theta_full 27.49
_diffrn_reflns_theta_max 27.49
_diffrn_reflns_theta_min 4.18
_diffrn_source 'Enraf Nonius FR590'
_exptl_absorpt_coefficient_mu 0.069
_exptl_absorpt_correction_type none
_exptl_crystal_colour yellow
_exptl_crystal_density_diffrn 1.111
_exptl_crystal_density_method 'not measured'
_exptl_crystal_description prism
_exptl_crystal_F_000 300
_exptl_crystal_size_max 0.425
_exptl_crystal_size_mid 0.25
_exptl_crystal_size_min 0.15
_refine_diff_density_max 0.121
_refine_diff_density_min -0.147
_refine_diff_density_rms 0.028
_refine_ls_abs_structure_details 'Flack H D (1983), Acta Cryst. A39, 876-881'
_refine_ls_abs_structure_Flack 1.8(12)
_refine_ls_extinction_method none
_refine_ls_goodness_of_fit_ref 1.026
_refine_ls_hydrogen_treatment mixed
_refine_ls_matrix_type full
_refine_ls_number_parameters 203
_refine_ls_number_reflns 3286
_refine_ls_number_restraints 1
_refine_ls_restrained_S_all 1.026
_refine_ls_R_factor_all 0.0458
_refine_ls_R_factor_gt 0.0365
_refine_ls_shift/su_max 0.001
_refine_ls_shift/su_mean 0
_refine_ls_structure_factor_coef Fsqd
_refine_ls_weighting_details 'calc w=1/[\s^2^(Fo^2^)+(0.0468P)^2^+0.0000P] where P=(Fo^2^+2Fc^2^)/3'
_refine_ls_weighting_scheme calc
_refine_ls_wR_factor_gt 0.085
_refine_ls_wR_factor_ref 0.0893
_reflns_number_gt 2830
_reflns_number_total 3286
_reflns_threshold_expression >2\s(I)
_cod_data_source_file c3nj00895a.txt
_cod_data_source_block san604
_cod_original_cell_volume 838
_cod_original_sg_symbol_H-M P21
_cod_database_code 7053867

loop_
_symmetry_equiv_pos_as_xyz
'x, y, z'
'-x, y+1/2, -z'

loop_
_atom_site_label
_atom_site_type_symbol
_atom_site_fract_x
_atom_site_fract_y
_atom_site_fract_z
_atom_site_U_iso_or_equiv
_atom_site_adp_type
_atom_site_occupancy
_atom_site_symmetry_multiplicity
_atom_site_calc_flag
_atom_site_refinement_flags
C1 C 1.27507(15) 0.3129(3) 0.45987(11) 0.0355(3) Uani 1 1 d .
C2 C 1.21877(16) 0.5143(3) 0.45601(12) 0.0400(4) Uani 1 1 d .
H2 H 1.2294 0.6088 0.4063 0.048 Uiso 1 1 calc R
C2A C 1.25346(15) 0.1744(3) 0.53514(11) 0.0350(3) Uani 1 1 d .
H2A H 1.2888 0.0386 0.5394 0.042 Uiso 1 1 calc R
C3 C 1.14752(15) 0.5749(3) 0.52506(11) 0.0366(4) Uani 1 1 d .
H3 H 1.1128 0.711 0.5212 0.044 Uiso 1 1 calc R
C3A C 1.18067(15) 0.2373(2) 0.60264(11) 0.0332(3) Uani 1 1 d .
H3A H 1.1677 0.1418 0.6513 0.04 Uiso 1 1 calc R
C4 C 1.12566(14) 0.4396(2) 0.60048(10) 0.0306(3) Uani 1 1 d .
C5 C 1.04822(13) 0.5131(3) 0.66956(10) 0.0330(3) Uani 1 1 d .
H5 H 1.0234 0.6544 0.6636 0.04 Uiso 1 1 calc R
C6 C 1.00773(13) 0.4029(3) 0.74115(10) 0.0325(3) Uani 1 1 d .
H6 H 1.0249 0.259 0.747 0.039 Uiso 1 1 calc R
C7 C 0.93852(13) 0.5018(3) 0.80887(10) 0.0303(3) Uani 1 1 d .
H7 H 0.9193 0.6449 0.8011 0.036 Uiso 1 1 calc R
C8 C 0.83391(14) 0.5221(2) 0.94393(11) 0.0315(3) Uani 1 1 d .
H8 H 0.8543 0.672 0.9395 0.038 Uiso 1 1 calc R
C9 C 0.88739(14) 0.4497(2) 1.05529(10) 0.0344(3) Uani 1 1 d .
H9A H 0.8392 0.526 1.097 0.041 Uiso 1 1 calc R
H9B H 0.8668 0.3014 1.0593 0.041 Uiso 1 1 calc R
C10 C 0.67983(14) 0.4894(3) 0.90868(10) 0.0337(3) Uani 1 1 d .
C11 C 0.59393(17) 0.6535(3) 0.91750(12) 0.0451(4) Uani 1 1 d .
H11 H 0.6307 0.7829 0.9432 0.054 Uiso 1 1 calc R
C11A C 0.62235(15) 0.2987(3) 0.86999(11) 0.0444(4) Uani 1 1 d .
H11A H 0.679 0.1865 0.8647 0.053 Uiso 1 1 calc R
C12 C 0.45192(18) 0.6246(4) 0.88771(14) 0.0595(6) Uani 1 1 d .
H12 H 0.3944 0.7343 0.8948 0.071 Uiso 1 1 calc R
C12A C 0.48116(17) 0.2734(4) 0.83911(13) 0.0592(5) Uani 1 1 d .
H12A H 0.4436 0.1453 0.8122 0.071 Uiso 1 1 calc R
C13 C 0.39694(18) 0.4362(4) 0.84819(13) 0.0623(6) Uani 1 1 d .
H13 H 0.3023 0.4187 0.8275 0.075 Uiso 1 1 calc R
C14 C 1.3671(2) 0.4009(3) 0.31547(13) 0.0567(5) Uani 1 1 d .
H14A H 1.422 0.3373 0.2759 0.085 Uiso 1 1 calc R
H14B H 1.4115 0.5262 0.3479 0.085 Uiso 1 1 calc R
H14C H 1.2787 0.4363 0.2711 0.085 Uiso 1 1 calc R
C14A C 1.40036(19) 0.0436(3) 0.39203(14) 0.0518(5) Uani 1 1 d .
H14D H 1.4505 0.0329 0.3413 0.078 Uiso 1 1 calc R
H14E H 1.3244 -0.0524 0.3754 0.078 Uiso 1 1 calc R
H14F H 1.4597 0.0091 0.4584 0.078 Uiso 1 1 calc R
N1 N 0.90238(12) 0.4014(2) 0.87921(9) 0.0321(3) Uani 1 1 d .
N2 N 1.35054(15) 0.2539(2) 0.39360(11) 0.0499(4) Uani 1 1 d .
O1 O 1.03012(11) 0.48018(18) 1.09654(8) 0.0398(3) Uani 1 1 d .
H15 H 1.0478(18) 0.613(4) 1.0960(13) 0.051(6) Uiso 1 1 d .

loop_
_atom_site_aniso_label
_atom_site_aniso_U_11
_atom_site_aniso_U_22
_atom_site_aniso_U_33
_atom_site_aniso_U_23
_atom_site_aniso_U_13
_atom_site_aniso_U_12
C1 0.0364(8) 0.0411(9) 0.0298(7) -0.0027(7) 0.0103(6) -0.0049(7)
C2 0.0457(9) 0.0398(9) 0.0369(7) 0.0091(7) 0.0151(6) -0.0042(8)
C2A 0.0353(8) 0.0337(9) 0.0362(7) -0.0001(7) 0.0101(6) 0.0011(6)
C3 0.0358(8) 0.0325(8) 0.0419(8) 0.0056(7) 0.0110(6) 0.0019(6)
C3A 0.0347(8) 0.0337(8) 0.0319(7) 0.0063(6) 0.0099(6) -0.0004(7)
C4 0.0275(7) 0.0322(9) 0.0313(6) 0.0015(6) 0.0063(5) -0.0013(6)
C5 0.0286(7) 0.0327(8) 0.0373(7) 0.0013(7) 0.0079(5) 0.0021(6)
C6 0.0279(7) 0.0328(8) 0.0371(7) -0.0006(7) 0.0095(5) 0.0013(6)
C7 0.0271(7) 0.0283(8) 0.0350(7) 0.0017(6) 0.0077(5) 0.0002(6)
C8 0.0329(7) 0.0267(8) 0.0377(7) -0.0003(6) 0.0142(6) 0.0019(6)
C9 0.0347(7) 0.0314(9) 0.0367(7) -0.0025(6) 0.0091(6) -0.0034(7)
C10 0.0342(7) 0.0418(9) 0.0277(6) 0.0039(7) 0.0128(5) 0.0048(7)
C11 0.0462(10) 0.0526(11) 0.0417(8) 0.0064(8) 0.0208(7) 0.0132(8)
C11A 0.0368(9) 0.0548(11) 0.0430(8) -0.0061(8) 0.0132(7) -0.0046(8)
C12 0.0428(10) 0.0910(17) 0.0506(10) 0.0178(11) 0.0226(8) 0.0283(11)
C12A 0.0397(10) 0.0903(17) 0.0479(9) -0.0110(10) 0.0124(8) -0.0142(11)
C13 0.0332(9) 0.1111(19) 0.0418(9) 0.0036(11) 0.0085(7) 0.0003(12)
C14 0.0739(12) 0.0639(12) 0.0427(9) -0.0033(9) 0.0338(8) -0.0119(10)
C14A 0.0526(10) 0.0600(13) 0.0468(9) -0.0045(9) 0.0205(8) 0.0083(9)
N1 0.0319(6) 0.0293(6) 0.0367(6) -0.0012(5) 0.0123(5) 0.0019(5)
N2 0.0679(9) 0.0457(9) 0.0473(8) -0.0037(7) 0.0348(7) -0.0040(8)
O1 0.0350(6) 0.0306(7) 0.0494(6) -0.0035(5) 0.0038(4) -0.0001(5)

loop_
_atom_type_symbol
_atom_type_description
_atom_type_scat_dispersion_real
_atom_type_scat_dispersion_imag
_atom_type_scat_source
C C 0.0033 0.0016 'International Tables Vol C Tables 4.2.6.8 and 6.1.1.4'
H H 0 0 'International Tables Vol C Tables 4.2.6.8 and 6.1.1.4'
N N 0.0061 0.0033 'International Tables Vol C Tables 4.2.6.8 and 6.1.1.4'
O O 0.0106 0.006 'International Tables Vol C Tables 4.2.6.8 and 6.1.1.4'

loop_
_geom_angle_atom_site_label_1
_geom_angle_atom_site_label_2
_geom_angle_atom_site_label_3
_geom_angle
N2 C1 C2 121.18(14)
N2 C1 C2A 121.53(15)
C2 C1 C2A 117.28(13)
C3 C2 C1 120.91(14)
C3 C2 H2 119.5
C1 C2 H2 119.5
C3A C2A C1 120.91(14)
C3A C2A H2A 119.5
C1 C2A H2A 119.5
C2 C3 C4 122.48(15)
C2 C3 H3 118.8
C4 C3 H3 118.8
C2A C3A C4 122.28(13)
C2A C3A H3A 118.9
C4 C3A H3A 118.9
C3 C4 C3A 116.13(13)
C3 C4 C5 119.48(14)
C3A C4 C5 124.39(13)
C6 C5 C4 128.24(15)
C6 C5 H5 115.9
C4 C5 H5 115.9
C5 C6 C7 121.73(15)
C5 C6 H6 119.1
C7 C6 H6 119.1
N1 C7 C6 122.82(14)
N1 C7 H7 118.6
C6 C7 H7 118.6
N1 C8 C10 110.63(11)
N1 C8 C9 109.34(12)
C10 C8 C9 109.18(11)
N1 C8 H8 109.2
C10 C8 H8 109.2
C9 C8 H8 109.2
O1 C9 C8 113.53(11)
O1 C9 H9A 108.9
C8 C9 H9A 108.9
O1 C9 H9B 108.9
C8 C9 H9B 108.9
H9A C9 H9B 107.7
C11 C10 C11A 118.84(14)
C11 C10 C8 119.13(15)
C11A C10 C8 122.01(14)
C10 C11 C12 119.88(19)
C10 C11 H11 120.1
C12 C11 H11 120.1
C10 C11A C12A 120.63(17)
C10 C11A H11A 119.7
C12A C11A H11A 119.7
C13 C12 C11 120.45(19)
C13 C12 H12 119.8
C11 C12 H12 119.8
C13 C12A C11A 120.2(2)
C13 C12A H12A 119.9
C11A C12A H12A 119.9
C12 C13 C12A 119.99(16)
C12 C13 H13 120
C12A C13 H13 120
N2 C14 H14A 109.5
N2 C14 H14B 109.5
H14A C14 H14B 109.5
N2 C14 H14C 109.5
H14A C14 H14C 109.5
H14B C14 H14C 109.5
N2 C14A H14D 109.5
N2 C14A H14E 109.5
H14D C14A H14E 109.5
N2 C14A H14F 109.5
H14D C14A H14F 109.5
H14E C14A H14F 109.5
C7 N1 C8 117.29(12)
C1 N2 C14A 121.57(14)
C1 N2 C14 119.44(15)
C14A N2 C14 118.62(14)
C9 O1 H15 108.8(12)

loop_
_geom_bond_atom_site_label_1
_geom_bond_atom_site_label_2
_geom_bond_distance
C1 N2 1.3780(18)
C1 C2 1.396(2)
C1 C2A 1.407(2)
C2 C3 1.381(2)
C2 H2 0.93
C2A C3A 1.379(2)
C2A H2A 0.93
C3 C4 1.397(2)
C3 H3 0.93
C3A C4 1.398(2)
C3A H3A 0.93
C4 C5 1.4503(19)
C5 C6 1.346(2)
C5 H5 0.93
C6 C7 1.4399(19)
C6 H6 0.93
C7 N1 1.2785(18)
C7 H7 0.93
C8 N1 1.4711(17)
C8 C10 1.5177(19)
C8 C9 1.5266(19)
C8 H8 0.98
C9 O1 1.4150(17)
C9 H9A 0.97
C9 H9B 0.97
C10 C11 1.384(2)
C10 C11A 1.384(2)
C11 C12 1.397(2)
C11 H11 0.93
C11A C12A 1.387(2)
C11A H11A 0.93
C12 C13 1.367(4)
C12 H12 0.93
C12A C13 1.368(3)
C12A H12A 0.93
C13 H13 0.93
C14 N2 1.453(2)
C14 H14A 0.96
C14 H14B 0.96
C14 H14C 0.96
C14A N2 1.431(2)
C14A H14D 0.96
C14A H14E 0.96
C14A H14F 0.96
O1 H15 0.87(2)

loop_
_geom_hbond_atom_site_label_D
_geom_hbond_atom_site_label_H
_geom_hbond_atom_site_label_A
_geom_hbond_distance_DH
_geom_hbond_distance_HA
_geom_hbond_distance_DA
_geom_hbond_angle_DHA
_geom_hbond_site_symmetry_A
O1 H15 N1 0.87(2) 1.90(2) 2.7603(18) 169.8(17) 2_757
